data_7043787
loop_
_publ_author_name
'Baishya, Ashim'
'Peddarao, Thota'
'Nembenna, Sharanappa'

_publ_section_title
;
 Organomagnesium amide catalyzed cross-dehydrocoupling of organosilanes
 with amines.
;
_journal_name_full 'Dalton transactions (Cambridge, England : 2003)'
_journal_paper_doi 10.1039/c7dt00806f
_journal_year 2017
_chemical_formula_moiety 'C35 H51 Mg N3 Si2, C7 H8'
_chemical_formula_sum 'C42 H59 Mg N3 Si2'
_chemical_formula_weight 686.41
_space_group_crystal_system triclinic
_space_group_IT_number 2
_space_group_name_Hall '-P 1'
_space_group_name_H-M_alt 'P -1'
_symmetry_space_group_name_Hall '-P 1'
_symmetry_space_group_name_H-M 'P -1'
_atom_sites_solution_hydrogens geom
_audit_creation_date 2017-03-22
_audit_creation_method
;
Olex2 1.2
(compiled 2017.03.02 svn.r3394 for OlexSys, GUI svn.r5324)
;
_audit_update_record
;
2017-03-24 deposited with the CCDC.
2017-03-28 downloaded from the CCDC.
;
_cell_angle_alpha 72.347(3)
_cell_angle_beta 76.154(3)
_cell_angle_gamma 89.454(3)
_cell_formula_units_Z 2
_cell_length_a 9.4770(4)
_cell_length_b 12.9087(6)
_cell_length_c 18.2858(8)
_cell_measurement_reflns_used 8712
_cell_measurement_temperature 100(2)
_cell_measurement_theta_max 30.05
_cell_measurement_theta_min 3.69
_cell_volume 2064.92(16)
_computing_cell_refinement 'SAINT v7.68A (Bruker, 2009)'
_computing_data_reduction 'SAINT v7.68A (Bruker, 2009)'
_computing_molecular_graphics 'Olex2 (Dolomanov et al., 2009)'
_computing_publication_material 'Olex2 (Dolomanov et al., 2009)'
_computing_structure_refinement 'ShelXL (Sheldrick, 2015)'
_computing_structure_solution 'ShelXT (Sheldrick, 2008)'
_diffrn_ambient_temperature 100.0
_diffrn_measured_fraction_theta_full 0.993
_diffrn_measured_fraction_theta_max 0.973
_diffrn_measurement_device_type 'Bruker APEX-II CCD'
_diffrn_measurement_method '\f and \w scans'
_diffrn_radiation_type MoK\a
_diffrn_radiation_wavelength 0.71073
_diffrn_reflns_av_R_equivalents 0.0443
_diffrn_reflns_av_unetI/netI 0.0567
_diffrn_reflns_Laue_measured_fraction_full 0.993
_diffrn_reflns_Laue_measured_fraction_max 0.973
_diffrn_reflns_limit_h_max 12
_diffrn_reflns_limit_h_min -13
_diffrn_reflns_limit_k_max 17
_diffrn_reflns_limit_k_min -18
_diffrn_reflns_limit_l_max 25
_diffrn_reflns_limit_l_min -25
_diffrn_reflns_number 31544
_diffrn_reflns_point_group_measured_fraction_full 0.993
_diffrn_reflns_point_group_measured_fraction_max 0.973
_diffrn_reflns_theta_full 25.242
_diffrn_reflns_theta_max 30.113
_diffrn_reflns_theta_min 3.685
_exptl_absorpt_coefficient_mu 0.132
_exptl_absorpt_correction_T_max 0.7460
_exptl_absorpt_correction_T_min 0.5830
_exptl_absorpt_correction_type multi-scan
_exptl_absorpt_process_details
;
SADABS-2012/1 (Bruker,2012) was used for absorption correction.
wR2(int) was 0.0840 before and 0.0484 after correction.
The Ratio of minimum to maximum transmission is 0.7815.
The \l/2 correction factor is 0.0015.
;
_exptl_crystal_colour colourless
_exptl_crystal_colour_primary colourless
_exptl_crystal_density_diffrn 1.104
_exptl_crystal_description block
_exptl_crystal_F_000 744
_exptl_crystal_size_max 0.16
_exptl_crystal_size_mid 0.14
_exptl_crystal_size_min 0.1
_refine_diff_density_max 0.387
_refine_diff_density_min -0.505
_refine_diff_density_rms 0.056
_refine_ls_extinction_method none
_refine_ls_goodness_of_fit_ref 1.032
_refine_ls_hydrogen_treatment constr
_refine_ls_matrix_type full
_refine_ls_number_parameters 576
_refine_ls_number_reflns 11856
_refine_ls_number_restraints 369
_refine_ls_restrained_S_all 1.024
_refine_ls_R_factor_all 0.0836
_refine_ls_R_factor_gt 0.0500
_refine_ls_shift/su_max 0.000
_refine_ls_shift/su_mean 0.000
_refine_ls_structure_factor_coef Fsqd
_refine_ls_weighting_details 'w=1/[\s^2^(Fo^2^)+(0.0620P)^2^+0.8207P] where P=(Fo^2^+2Fc^2^)/3'
_refine_ls_weighting_scheme calc
_refine_ls_wR_factor_gt 0.1242
_refine_ls_wR_factor_ref 0.1436
_reflns_Friedel_coverage 0.000
_reflns_number_gt 8156
_reflns_number_total 11856
_reflns_threshold_expression 'I > 2\s(I)'
_cod_data_source_file c7dt00806f2.cif
_cod_data_source_block retry
_cod_database_code 7043787
_shelx_shelxl_version_number 2014/7
_shelx_space_group_comment
;
The symmetry employed for this shelxl refinement is uniquely defined
by the following loop, which should always be used as a source of
symmetry information in preference to the above space-group names.
They are only intended as comments.
;
_olex2_refinement_description
;
1. Fixed Uiso
 At 1.2 times of:
  All C(H) groups
 At 1.5 times of:
  All C(H,H,H) groups
2. Restrained distances
 C1A-C1B
 1.51 with sigma of 0.02
 C1H-C1I
 1.51 with sigma of 0.02
 C1O-C1P
 1.51 with sigma of 0.02
 C1B-C1C \\sim C1C-C1D \\sim C1D-C1E \\sim C1E-C1F \\sim C1F-C1G \\sim C1G-C1B
 with sigma of 0.02
 C1B-C1F \\sim C1B-C1D \\sim C1G-C1E \\sim C1C-C1G \\sim C1D-C1F \\sim C1C-C1E
 with sigma of 0.04
 C1A-C1G \\sim C1A-C1C
 with sigma of 0.04
 C1I-C1J \\sim C1J-C1K \\sim C1K-C1L \\sim C1L-C1M \\sim C1M-C1N \\sim C1N-C1I
 with sigma of 0.02
 C1I-C1M \\sim C1I-C1K \\sim C1N-C1L \\sim C1J-C1N \\sim C1K-C1M \\sim C1J-C1L
 with sigma of 0.04
 C1H-C1N \\sim C1H-C1J
 with sigma of 0.04
 C1P-C1Q \\sim C1Q-C1R \\sim C1R-C1S \\sim C1S-C1T \\sim C1T-C1U \\sim C1U-C1P
 with sigma of 0.02
 C1P-C1T \\sim C1P-C1R \\sim C1U-C1S \\sim C1Q-C1U \\sim C1R-C1T \\sim C1Q-C1S
 with sigma of 0.04
 C1O-C1U \\sim C1O-C1Q
 with sigma of 0.04
3. Restrained planarity
 C1A, C1B, C1C, C1D, C1E, C1F, C1G
 with sigma of 0.1
 C1H, C1I, C1J, C1K, C1L, C1M, C1N
 with sigma of 0.1
 C1O, C1P, C1Q, C1R, C1S, C1T, C1U
 with sigma of 0.1
4. Uiso/Uaniso restraints and constraints
C1A \\sim C1B \\sim C1C \\sim C1D \\sim C1E \\sim C1F \\sim C1G: within 2A with
sigma of 0.04 and sigma for terminal atoms of 0.08
C1H \\sim C1I \\sim C1J \\sim C1K \\sim C1L \\sim C1M \\sim C1N: within 2A with
sigma of 0.04 and sigma for terminal atoms of 0.08
C1O \\sim C1P \\sim C1Q \\sim C1R \\sim C1S \\sim C1T \\sim C1U: within 2A with
sigma of 0.04 and sigma for terminal atoms of 0.08
5. Rigid body (RIGU) restrains
 C1A, C1B, C1C, C1D, C1E, C1F, C1G
 with sigma for 1-2 distances of 0.004 and sigma for 1-3 distances of 0.004
 C1H, C1I, C1J, C1K, C1L, C1M, C1N
 with sigma for 1-2 distances of 0.004 and sigma for 1-3 distances of 0.004
 C1O, C1P, C1Q, C1R, C1S, C1T, C1U
 with sigma for 1-2 distances of 0.004 and sigma for 1-3 distances of 0.004
 C1G, C1A, C1B, C1C, C1D, C1F, C1E
 with sigma for 1-2 distances of 0.004 and sigma for 1-3 distances of 0.004
 C1N, C1H, C1I, C1J, C1K, C1M, C1L
 with sigma for 1-2 distances of 0.004 and sigma for 1-3 distances of 0.004
 C1A, C1B, C1C, C1G, C1D, C1F, C1E
 with sigma for 1-2 distances of 0.004 and sigma for 1-3 distances of 0.004
6. Others
 Fixed Sof: C1A(0.4) H1AD(0.4) H1AE(0.4) H1AF(0.4) C1B(0.4) C1C(0.4) H1C(0.4)
 C1D(0.4) H1D(0.4) C1E(0.4) H1E(0.4) C1F(0.4) H1F(0.4) C1G(0.4) H1G(0.4)
 C1H(0.4) H1HA(0.4) H1HB(0.4) H1HC(0.4) C1I(0.4) C1J(0.4) H1J(0.4) C1K(0.4)
 H1K(0.4) C1L(0.4) H1L(0.4) C1M(0.4) H1M(0.4) C1N(0.4) H1N(0.4) C1O(0.2)
 H1OA(0.2) H1OB(0.2) H1OC(0.2) C1P(0.2) C1Q(0.2) H1Q(0.2) C1R(0.2) H1R(0.2)
 C1S(0.2) H1S(0.2) C1T(0.2) H1T(0.2) C1U(0.2) H1U(0.2)
7.a Aromatic/amide H refined with riding coordinates:
 C2(H2), C3(H3), C24(H24), C23(H23), C6(H6), C25(H25), C18(H18), C16(H16),
 C10(H10), C1C(H1C), C1D(H1D), C1E(H1E), C1F(H1F), C1G(H1G), C1J(H1J), C1K(H1K),
  C1L(H1L), C1M(H1M), C1N(H1N), C1Q(H1Q), C1R(H1R), C1S(H1S), C1T(H1T), C1U(H1U)
7.b Idealised Me refined as rotating group:
 C9(H9A,H9B,H9C), C27(H27A,H27B,H27C), C28(H28A,H28B,H28C), C30(H30A,H30B,
 H30C), C29(H29A,H29B,H29C), C32(H32A,H32B,H32C), C31(H31A,H31B,H31C), C33(H33A,
 H33B,H33C), C15(H15A,H15B,H15C), C2AA(H2AA,H2AB,H2AC), C20(H20A,H20B,H20C),
 C8(H8A,H8B,H8C), C12(H12A,H12B,H12C), C1AA(H1AA,H1AB,H1AC), C1A(H1AD,H1AE,
 H1AF), C1H(H1HA,H1HB,H1HC), C1O(H1OA,H1OB,H1OC)
;
_olex2_submission_special_instructions 'No special instructions were received'

loop_
_space_group_symop_operation_xyz
'x, y, z'
'-x, -y, -z'

loop_
_atom_site_label
_atom_site_type_symbol
_atom_site_fract_x
_atom_site_fract_y
_atom_site_fract_z
_atom_site_U_iso_or_equiv
_atom_site_adp_type
_atom_site_occupancy
_atom_site_site_symmetry_order
_atom_site_calc_flag
_atom_site_refinement_flags_posn
_atom_site_refinement_flags_adp
_atom_site_refinement_flags_occupancy
_atom_site_disorder_assembly
_atom_site_disorder_group
Mg1 Mg 0.36539(6) 0.65471(4) 0.19949(3) 0.02055(12) Uani 1 1 d . . . . .
Si2 Si 0.43269(5) 0.39858(4) 0.28314(3) 0.02471(11) Uani 1 1 d . . . . .
Si1 Si 0.15712(5) 0.49403(4) 0.34281(3) 0.02581(12) Uani 1 1 d . . . . .
N2 N 0.68043(15) 0.78465(12) 0.14727(8) 0.0228(3) Uani 1 1 d . . . . .
C1 C 0.54912(18) 0.76068(13) 0.20147(9) 0.0210(3) Uani 1 1 d . . . . .
C4 C 0.44725(18) 0.82795(14) 0.31630(9) 0.0224(3) Uani 1 1 d . . . . .
C2 C 0.6954(2) 0.87586(16) 0.22821(11) 0.0315(4) Uani 1 1 d . . . . .
H2 H 0.7281 0.9213 0.2540 0.038 Uiso 1 1 calc R . . . .
C3 C 0.7709(2) 0.85425(16) 0.16277(11) 0.0313(4) Uani 1 1 d . . . . .
H3 H 0.8671 0.8814 0.1331 0.038 Uiso 1 1 calc R . . . .
C13 C 0.72597(18) 0.74258(13) 0.08137(9) 0.0219(3) Uani 1 1 d . . . . .
C14 C 0.68797(18) 0.79432(13) 0.01052(9) 0.0230(3) Uani 1 1 d . . . . .
C24 C 0.1600(2) 0.83379(19) -0.03145(11) 0.0413(5) Uani 1 1 d . . . . .
H24 H 0.1239 0.8674 -0.0766 0.050 Uiso 1 1 calc R . . . .
C23 C 0.1403(2) 0.87896(16) 0.02931(11) 0.0326(4) Uani 1 1 d . . . . .
H23 H 0.0919 0.9444 0.0255 0.039 Uiso 1 1 calc R . . . .
C22 C 0.19139(18) 0.82886(14) 0.09676(9) 0.0246(3) Uani 1 1 d . . . . .
C21 C 0.26613(18) 0.73244(13) 0.10415(9) 0.0225(3) Uani 1 1 d . . . . .
N1 N 0.56123(15) 0.81917(12) 0.25070(8) 0.0231(3) Uani 1 1 d . . . . .
C5 C 0.37793(19) 0.92522(14) 0.30761(9) 0.0231(3) Uani 1 1 d . . . . .
C6 C 0.27203(19) 0.93431(14) 0.37237(10) 0.0251(3) Uani 1 1 d . . . . .
H6 H 0.2236 0.9999 0.3677 0.030 Uiso 1 1 calc R . . . .
C7 C 0.23503(19) 0.85040(15) 0.44366(10) 0.0263(3) Uani 1 1 d . . . . .
C9 C 0.1193(2) 0.86237(18) 0.51262(11) 0.0359(4) Uani 1 1 d . . . . .
H9A H 0.1196 0.9388 0.5113 0.054 Uiso 1 1 calc GR . . . .
H9B H 0.1393 0.8172 0.5623 0.054 Uiso 1 1 calc GR . . . .
H9C H 0.0238 0.8389 0.5091 0.054 Uiso 1 1 calc GR . . . .
C26 C 0.28610(19) 0.69023(15) 0.04001(10) 0.0268(4) Uani 1 1 d . . . . .
C27 C 0.3743(2) 0.59209(16) 0.04031(11) 0.0339(4) Uani 1 1 d . . . . .
H27A H 0.4784 0.6151 0.0239 0.051 Uiso 1 1 calc GR . . . .
H27B H 0.3506 0.5576 0.0034 0.051 Uiso 1 1 calc GR . . . .
H27C H 0.3513 0.5398 0.0938 0.051 Uiso 1 1 calc GR . . . .
C25 C 0.2321(2) 0.73984(18) -0.02624(11) 0.0371(4) Uani 1 1 d . . . . .
H25 H 0.2454 0.7084 -0.0679 0.045 Uiso 1 1 calc R . . . .
N3 N 0.32426(16) 0.50509(11) 0.27885(7) 0.0230(3) Uani 1 1 d . . . . .
C28 C 0.5557(2) 0.41004(18) 0.18356(11) 0.0388(5) Uani 1 1 d . . . . .
H28A H 0.4996 0.3904 0.1506 0.058 Uiso 1 1 calc GR . . . .
H28B H 0.6341 0.3606 0.1902 0.058 Uiso 1 1 calc GR . . . .
H28C H 0.5978 0.4851 0.1579 0.058 Uiso 1 1 calc GR . . . .
C30 C 0.3297(2) 0.26166(16) 0.31610(12) 0.0361(4) Uani 1 1 d . . . . .
H30A H 0.2659 0.2488 0.3692 0.054 Uiso 1 1 calc GR . . . .
H30B H 0.3988 0.2046 0.3172 0.054 Uiso 1 1 calc GR . . . .
H30C H 0.2707 0.2603 0.2790 0.054 Uiso 1 1 calc GR . . . .
C29 C 0.5541(2) 0.38590(16) 0.35276(11) 0.0323(4) Uani 1 1 d . . . . .
H29A H 0.6233 0.4499 0.3334 0.048 Uiso 1 1 calc GR . . . .
H29B H 0.6076 0.3201 0.3555 0.048 Uiso 1 1 calc GR . . . .
H29C H 0.4946 0.3811 0.4056 0.048 Uiso 1 1 calc GR . . . .
C32 C 0.0141(2) 0.41380(17) 0.32332(12) 0.0374(4) Uani 1 1 d . . . . .
H32A H 0.0105 0.4437 0.2678 0.056 Uiso 1 1 calc GR . . . .
H32B H -0.0809 0.4183 0.3578 0.056 Uiso 1 1 calc GR . . . .
H32C H 0.0380 0.3375 0.3343 0.056 Uiso 1 1 calc GR . . . .
C31 C 0.1585(2) 0.43135(18) 0.44978(10) 0.0392(5) Uani 1 1 d . . . . .
H31A H 0.2048 0.3620 0.4566 0.059 Uiso 1 1 calc GR . . . .
H31B H 0.0582 0.4184 0.4826 0.059 Uiso 1 1 calc GR . . . .
H31C H 0.2132 0.4809 0.4660 0.059 Uiso 1 1 calc GR . . . .
C33 C 0.0890(2) 0.63398(16) 0.33054(10) 0.0335(4) Uani 1 1 d . . . . .
H33A H 0.1611 0.6812 0.3380 0.050 Uiso 1 1 calc GR . . . .
H33B H -0.0032 0.6293 0.3700 0.050 Uiso 1 1 calc GR . . . .
H33C H 0.0736 0.6643 0.2772 0.050 Uiso 1 1 calc GR . . . .
C19 C 0.81495(19) 0.65514(15) 0.08951(10) 0.0263(3) Uani 1 1 d . . . . .
C18 C 0.8640(2) 0.61879(15) 0.02421(10) 0.0303(4) Uani 1 1 d . . . . .
H18 H 0.9232 0.5585 0.0288 0.036 Uiso 1 1 calc R . . . .
C17 C 0.8292(2) 0.66764(15) -0.04724(10) 0.0286(4) Uani 1 1 d . . . . .
C16 C 0.7415(2) 0.75499(15) -0.05314(9) 0.0270(4) Uani 1 1 d . . . . .
H16 H 0.7172 0.7890 -0.1020 0.032 Uiso 1 1 calc R . . . .
C15 C 0.5949(2) 0.89019(14) 0.00264(10) 0.0279(4) Uani 1 1 d . . . . .
H15A H 0.5013 0.8689 0.0421 0.042 Uiso 1 1 calc GR . . . .
H15B H 0.5780 0.9141 -0.0506 0.042 Uiso 1 1 calc GR . . . .
H15C H 0.6447 0.9500 0.0113 0.042 Uiso 1 1 calc GR . . . .
C2AA C 0.8906(2) 0.62801(18) -0.11751(11) 0.0391(5) Uani 1 1 d . . . . .
H2AA H 0.9939 0.6527 -0.1392 0.059 Uiso 1 1 calc GR . . . .
H2AB H 0.8373 0.6574 -0.1583 0.059 Uiso 1 1 calc GR . . . .
H2AC H 0.8805 0.5482 -0.1006 0.059 Uiso 1 1 calc GR . . . .
C20 C 0.8622(2) 0.60345(17) 0.16468(11) 0.0361(4) Uani 1 1 d . . . . .
H20A H 0.9558 0.6386 0.1613 0.054 Uiso 1 1 calc GR . . . .
H20B H 0.8728 0.5256 0.1718 0.054 Uiso 1 1 calc GR . . . .
H20C H 0.7889 0.6124 0.2098 0.054 Uiso 1 1 calc GR . . . .
C8 C 0.4192(2) 1.01942(15) 0.23165(10) 0.0299(4) Uani 1 1 d . . . . .
H8A H 0.5059 1.0607 0.2310 0.045 Uiso 1 1 calc GR . . . .
H8B H 0.3384 1.0672 0.2284 0.045 Uiso 1 1 calc GR . . . .
H8C H 0.4399 0.9914 0.1863 0.045 Uiso 1 1 calc GR . . . .
C10 C 0.3082(2) 0.75535(14) 0.45030(9) 0.0273(4) Uani 1 1 d . . . . .
H10 H 0.2838 0.6976 0.4989 0.033 Uiso 1 1 calc R . . . .
C11 C 0.4159(2) 0.74250(14) 0.38772(9) 0.0255(3) Uani 1 1 d . . . . .
C12 C 0.4981(2) 0.64078(15) 0.39689(11) 0.0349(4) Uani 1 1 d . . . . .
H12A H 0.4698 0.5986 0.3656 0.052 Uiso 1 1 calc GR . . . .
H12B H 0.4750 0.5967 0.4528 0.052 Uiso 1 1 calc GR . . . .
H12C H 0.6030 0.6608 0.3782 0.052 Uiso 1 1 calc GR . . . .
C1AA C 0.1638(2) 0.88201(15) 0.16153(11) 0.0301(4) Uani 1 1 d . . . . .
H1AA H 0.1624 0.9610 0.1381 0.045 Uiso 1 1 calc GR . . . .
H1AB H 0.2414 0.8664 0.1896 0.045 Uiso 1 1 calc GR . . . .
H1AC H 0.0697 0.8532 0.1988 0.045 Uiso 1 1 calc GR . . . .
C1A C 0.6329(8) -0.1096(6) 0.4741(4) 0.0521(17) Uani 0.4 1 d D U P A 2
H1AD H 0.6534 -0.0912 0.5189 0.078 Uiso 0.4 1 calc GR . P A 2
H1AE H 0.6500 -0.1864 0.4799 0.078 Uiso 0.4 1 calc GR . P A 2
H1AF H 0.5312 -0.0974 0.4730 0.078 Uiso 0.4 1 calc GR . P A 2
C1B C 0.7307(6) -0.0395(4) 0.3986(3) 0.0313(9) Uani 0.4 1 d D U P A 2
C1C C 0.6860(15) 0.0569(10) 0.3547(8) 0.034(3) Uani 0.4 1 d D U P A 2
H1C H 0.5908 0.0781 0.3726 0.040 Uiso 0.4 1 calc R . P A 2
C1D C 0.7769(8) 0.1228(5) 0.2857(4) 0.0486(14) Uani 0.4 1 d D U P A 2
H1D H 0.7435 0.1885 0.2568 0.058 Uiso 0.4 1 calc R . P A 2
C1E C 0.9134(8) 0.0950(7) 0.2584(4) 0.0546(16) Uani 0.4 1 d D U P A 2
H1E H 0.9760 0.1412 0.2112 0.065 Uiso 0.4 1 calc R . P A 2
C1F C 0.9592(7) -0.0002(6) 0.2998(4) 0.0457(15) Uani 0.4 1 d D U P A 2
H1F H 1.0541 -0.0208 0.2806 0.055 Uiso 0.4 1 calc R . P A 2
C1G C 0.8698(11) -0.0674(9) 0.3693(7) 0.036(2) Uani 0.4 1 d D U P A 2
H1G H 0.9040 -0.1335 0.3972 0.044 Uiso 0.4 1 calc R . P A 2
C1H C 0.8721(11) 0.1635(6) 0.2586(4) 0.066(2) Uani 0.4 1 d D U P B 1
H1HA H 0.8026 0.1844 0.2255 0.099 Uiso 0.4 1 calc GR . P B 1
H1HB H 0.9680 0.1579 0.2254 0.099 Uiso 0.4 1 calc GR . P B 1
H1HC H 0.8794 0.2189 0.2844 0.099 Uiso 0.4 1 calc GR . P B 1
C1I C 0.8211(9) 0.0562(5) 0.3200(3) 0.0313(14) Uani 0.4 1 d D U P B 1
C1J C 0.6767(13) 0.0427(10) 0.3657(8) 0.030(2) Uani 0.4 1 d D U P B 1
H1J H 0.6163 0.1021 0.3574 0.036 Uiso 0.4 1 calc R . P B 1
C1K C 0.6202(7) -0.0551(6) 0.4227(4) 0.0311(14) Uani 0.4 1 d D U P B 1
H1K H 0.5211 -0.0636 0.4516 0.037 Uiso 0.4 1 calc R . P B 1
C1L C 0.7107(9) -0.1411(5) 0.4370(4) 0.0365(13) Uani 0.4 1 d D U P B 1
H1L H 0.6742 -0.2080 0.4770 0.044 Uiso 0.4 1 calc R . P B 1
C1M C 0.8517(8) -0.1290(6) 0.3936(4) 0.0368(13) Uani 0.4 1 d D U P B 1
H1M H 0.9121 -0.1883 0.4032 0.044 Uiso 0.4 1 calc R . P B 1
C1N C 0.9089(9) -0.0311(7) 0.3353(5) 0.0332(15) Uani 0.4 1 d D U P B 1
H1N H 1.0077 -0.0239 0.3060 0.040 Uiso 0.4 1 calc R . P B 1
C1O C 0.988(2) 0.1053(15) 0.2556(8) 0.072(5) Uani 0.2 1 d D U P C 3
H1OA H 1.0183 0.1638 0.2735 0.108 Uiso 0.2 1 calc GR . P C 3
H1OB H 0.9523 0.1369 0.2080 0.108 Uiso 0.2 1 calc GR . P C 3
H1OC H 1.0708 0.0622 0.2435 0.108 Uiso 0.2 1 calc GR . P C 3
C1P C 0.8719(16) 0.0354(12) 0.3178(7) 0.038(3) Uani 0.2 1 d D U P C 3
C1Q C 0.893(2) -0.0692(15) 0.3591(13) 0.037(5) Uani 0.2 1 d D U P C 3
H1Q H 0.9850 -0.0986 0.3471 0.044 Uiso 0.2 1 calc R . P C 3
C1R C 0.7790(18) -0.1315(12) 0.4183(8) 0.041(3) Uani 0.2 1 d D U P C 3
H1R H 0.7917 -0.2041 0.4473 0.049 Uiso 0.2 1 calc R . P C 3
C1S C 0.6470(18) -0.0871(16) 0.4349(11) 0.048(4) Uani 0.2 1 d D U P C 3
H1S H 0.5690 -0.1287 0.4765 0.058 Uiso 0.2 1 calc R . P C 3
C1T C 0.6276(16) 0.0167(15) 0.3916(10) 0.048(3) Uani 0.2 1 d D U P C 3
H1T H 0.5350 0.0455 0.4026 0.058 Uiso 0.2 1 calc R . P C 3
C1U C 0.7392(18) 0.0798(14) 0.3328(10) 0.046(3) Uani 0.2 1 d D U P C 3
H1U H 0.7255 0.1520 0.3032 0.055 Uiso 0.2 1 calc R . P C 3

loop_
_atom_site_aniso_label
_atom_site_aniso_U_11
_atom_site_aniso_U_22
_atom_site_aniso_U_33
_atom_site_aniso_U_23
_atom_site_aniso_U_13
_atom_site_aniso_U_12
Mg1 0.0250(3) 0.0214(3) 0.0154(2) -0.0050(2) -0.0061(2) 0.0027(2)
Si2 0.0323(3) 0.0248(2) 0.0183(2) -0.00738(17) -0.00786(17) 0.00717(19)
Si1 0.0310(3) 0.0272(2) 0.0148(2) -0.00238(17) -0.00301(17) 0.0064(2)
N2 0.0242(7) 0.0273(7) 0.0197(6) -0.0098(5) -0.0074(5) 0.0032(6)
C1 0.0256(8) 0.0231(8) 0.0171(7) -0.0077(6) -0.0087(6) 0.0061(6)
C4 0.0271(8) 0.0265(8) 0.0176(7) -0.0107(6) -0.0079(6) 0.0036(7)
C2 0.0321(10) 0.0395(10) 0.0300(9) -0.0188(8) -0.0104(7) -0.0011(8)
C3 0.0259(9) 0.0413(10) 0.0313(9) -0.0178(8) -0.0071(7) -0.0020(8)
C13 0.0228(8) 0.0249(8) 0.0185(7) -0.0086(6) -0.0034(6) 0.0023(6)
C14 0.0241(8) 0.0234(8) 0.0198(7) -0.0049(6) -0.0042(6) 0.0007(6)
C24 0.0465(12) 0.0502(12) 0.0269(9) -0.0015(8) -0.0217(8) 0.0032(10)
C23 0.0299(9) 0.0331(10) 0.0310(9) -0.0009(7) -0.0124(7) 0.0054(8)
C22 0.0218(8) 0.0264(8) 0.0227(7) -0.0024(6) -0.0067(6) -0.0022(7)
C21 0.0229(8) 0.0236(8) 0.0189(7) -0.0027(6) -0.0059(6) -0.0033(6)
N1 0.0268(7) 0.0270(7) 0.0190(6) -0.0109(5) -0.0072(5) 0.0030(6)
C5 0.0275(8) 0.0258(8) 0.0188(7) -0.0078(6) -0.0099(6) 0.0013(7)
C6 0.0293(9) 0.0261(8) 0.0248(8) -0.0122(7) -0.0100(6) 0.0057(7)
C7 0.0290(9) 0.0326(9) 0.0210(7) -0.0130(7) -0.0072(6) 0.0014(7)
C9 0.0356(10) 0.0473(12) 0.0266(9) -0.0170(8) -0.0041(7) 0.0039(9)
C26 0.0281(9) 0.0300(9) 0.0210(7) -0.0053(6) -0.0067(6) -0.0039(7)
C27 0.0410(11) 0.0339(10) 0.0289(9) -0.0143(8) -0.0065(8) 0.0022(8)
C25 0.0441(11) 0.0464(12) 0.0221(8) -0.0088(8) -0.0128(8) -0.0018(9)
N3 0.0297(7) 0.0231(7) 0.0148(6) -0.0046(5) -0.0049(5) 0.0029(6)
C28 0.0424(11) 0.0467(12) 0.0265(9) -0.0130(8) -0.0055(8) 0.0162(9)
C30 0.0467(12) 0.0275(9) 0.0383(10) -0.0115(8) -0.0167(9) 0.0072(8)
C29 0.0403(11) 0.0318(9) 0.0308(9) -0.0124(7) -0.0168(8) 0.0124(8)
C32 0.0329(10) 0.0363(10) 0.0338(10) -0.0005(8) -0.0045(8) 0.0007(8)
C31 0.0484(12) 0.0440(11) 0.0171(8) -0.0028(7) -0.0021(7) 0.0149(9)
C33 0.0392(10) 0.0373(10) 0.0222(8) -0.0088(7) -0.0053(7) 0.0130(8)
C19 0.0280(9) 0.0300(9) 0.0213(7) -0.0079(7) -0.0070(6) 0.0062(7)
C18 0.0335(10) 0.0305(9) 0.0279(8) -0.0119(7) -0.0062(7) 0.0125(8)
C17 0.0312(9) 0.0323(9) 0.0223(8) -0.0117(7) -0.0023(6) 0.0032(7)
C16 0.0310(9) 0.0307(9) 0.0173(7) -0.0057(6) -0.0047(6) 0.0016(7)
C15 0.0299(9) 0.0259(8) 0.0249(8) -0.0044(7) -0.0060(7) 0.0049(7)
C2AA 0.0466(12) 0.0450(12) 0.0268(9) -0.0181(8) -0.0023(8) 0.0084(9)
C20 0.0400(11) 0.0433(11) 0.0288(9) -0.0114(8) -0.0159(8) 0.0171(9)
C8 0.0397(10) 0.0276(9) 0.0222(8) -0.0057(7) -0.0102(7) 0.0027(8)
C10 0.0371(10) 0.0280(9) 0.0168(7) -0.0059(6) -0.0080(6) -0.0008(7)
C11 0.0350(9) 0.0248(8) 0.0210(7) -0.0097(6) -0.0121(7) 0.0048(7)
C12 0.0557(13) 0.0273(9) 0.0259(8) -0.0093(7) -0.0169(8) 0.0134(9)
C1AA 0.0332(10) 0.0263(9) 0.0305(9) -0.0071(7) -0.0099(7) 0.0049(7)
C1A 0.069(4) 0.053(4) 0.033(3) -0.009(3) -0.015(3) -0.008(3)
C1B 0.042(3) 0.033(2) 0.026(2) -0.0131(18) -0.0167(19) 0.003(2)
C1C 0.041(5) 0.036(4) 0.031(4) -0.014(3) -0.017(3) 0.012(4)
C1D 0.076(4) 0.035(3) 0.035(3) -0.008(2) -0.016(3) -0.003(3)
C1E 0.054(4) 0.070(4) 0.042(3) -0.024(3) -0.008(3) -0.014(3)
C1F 0.037(3) 0.073(4) 0.039(3) -0.033(3) -0.012(2) 0.000(3)
C1G 0.044(4) 0.045(4) 0.034(4) -0.024(3) -0.021(3) 0.015(3)
C1H 0.106(7) 0.050(4) 0.035(3) -0.013(3) -0.004(3) -0.024(4)
C1I 0.039(4) 0.035(3) 0.023(2) -0.013(2) -0.010(3) -0.009(3)
C1J 0.037(5) 0.033(4) 0.025(4) -0.014(3) -0.012(3) 0.003(3)
C1K 0.029(3) 0.041(3) 0.028(3) -0.013(3) -0.010(2) 0.000(2)
C1L 0.044(4) 0.033(3) 0.034(3) -0.007(2) -0.017(3) -0.002(3)
C1M 0.038(3) 0.044(3) 0.040(3) -0.022(3) -0.020(3) 0.010(3)
C1N 0.032(4) 0.046(4) 0.029(4) -0.020(3) -0.010(3) -0.001(3)
C1O 0.075(8) 0.094(10) 0.041(6) -0.012(6) -0.013(6) -0.032(8)
C1P 0.042(7) 0.047(7) 0.027(5) -0.011(5) -0.015(5) -0.010(5)
C1Q 0.028(7) 0.052(8) 0.031(8) -0.011(6) -0.011(5) -0.009(5)
C1R 0.039(7) 0.051(6) 0.030(6) -0.005(5) -0.011(5) -0.013(6)
C1S 0.041(7) 0.065(8) 0.037(7) -0.013(6) -0.009(6) -0.011(5)
C1T 0.045(7) 0.067(8) 0.039(7) -0.018(6) -0.018(5) -0.007(5)
C1U 0.053(7) 0.053(7) 0.039(7) -0.020(6) -0.017(5) -0.008(6)

loop_
_atom_type_symbol
_atom_type_description
_atom_type_scat_dispersion_real
_atom_type_scat_dispersion_imag
_atom_type_scat_source
C C 0.0033 0.0016 'International Tables Vol C Tables 4.2.6.8 and 6.1.1.4'
H H 0.0000 0.0000 'International Tables Vol C Tables 4.2.6.8 and 6.1.1.4'
Mg Mg 0.0486 0.0363 'International Tables Vol C Tables 4.2.6.8 and 6.1.1.4'
N N 0.0061 0.0033 'International Tables Vol C Tables 4.2.6.8 and 6.1.1.4'
Si Si 0.0817 0.0704 'International Tables Vol C Tables 4.2.6.8 and 6.1.1.4'

loop_
_geom_angle_atom_site_label_1
_geom_angle_atom_site_label_2
_geom_angle_atom_site_label_3
_geom_angle
C21 Mg1 C1 111.55(6)
N3 Mg1 C1 118.19(6)
N3 Mg1 C21 130.17(7)
N3 Si2 C28 111.58(8)
N3 Si2 C30 114.04(8)
N3 Si2 C29 113.75(8)
C28 Si2 C30 105.12(10)
C28 Si2 C29 106.44(9)
C29 Si2 C30 105.18(9)
N3 Si1 C32 113.94(8)
N3 Si1 C31 113.62(8)
N3 Si1 C33 108.74(8)
C32 Si1 C31 106.96(10)
C32 Si1 C33 105.30(9)
C33 Si1 C31 107.80(9)
C1 N2 C3 112.31(13)
C1 N2 C13 125.72(14)
C3 N2 C13 121.95(14)
N2 C1 Mg1 125.37(11)
N1 C1 Mg1 131.90(12)
N1 C1 N2 102.69(14)
C5 C4 N1 118.23(14)
C5 C4 C11 122.12(15)
C11 C4 N1 119.53(14)
C3 C2 H2 126.7
C3 C2 N1 106.69(16)
N1 C2 H2 126.7
N2 C3 H3 126.9
C2 C3 N2 106.26(16)
C2 C3 H3 126.9
C14 C13 N2 119.39(14)
C19 C13 N2 118.15(14)
C19 C13 C14 122.34(14)
C13 C14 C15 121.33(14)
C16 C14 C13 117.51(15)
C16 C14 C15 121.15(15)
C23 C24 H24 120.2
C25 C24 H24 120.2
C25 C24 C23 119.60(17)
C24 C23 H23 119.8
C24 C23 C22 120.46(18)
C22 C23 H23 119.8
C23 C22 C21 121.54(16)
C23 C22 C1AA 117.52(16)
C21 C22 C1AA 120.95(14)
C22 C21 Mg1 125.34(12)
C26 C21 Mg1 118.38(12)
C26 C21 C22 116.07(14)
C1 N1 C4 125.46(14)
C1 N1 C2 112.05(14)
C2 N1 C4 122.40(14)
C4 C5 C8 121.56(15)
C6 C5 C4 117.71(15)
C6 C5 C8 120.70(15)
C5 C6 H6 119.0
C7 C6 C5 121.99(16)
C7 C6 H6 119.0
C6 C7 C9 120.79(16)
C6 C7 C10 118.53(15)
C10 C7 C9 120.67(16)
C7 C9 H9A 109.5
C7 C9 H9B 109.5
C7 C9 H9C 109.5
H9A C9 H9B 109.5
H9A C9 H9C 109.5
H9B C9 H9C 109.5
C21 C26 C27 119.56(15)
C25 C26 C21 121.81(17)
C25 C26 C27 118.56(16)
C26 C27 H27A 109.5
C26 C27 H27B 109.5
C26 C27 H27C 109.5
H27A C27 H27B 109.5
H27A C27 H27C 109.5
H27B C27 H27C 109.5
C24 C25 C26 120.50(18)
C24 C25 H25 119.7
C26 C25 H25 119.7
Si2 N3 Mg1 126.92(8)
Si2 N3 Si1 122.32(8)
Si1 N3 Mg1 110.72(7)
Si2 C28 H28A 109.5
Si2 C28 H28B 109.5
Si2 C28 H28C 109.5
H28A C28 H28B 109.5
H28A C28 H28C 109.5
H28B C28 H28C 109.5
Si2 C30 H30A 109.5
Si2 C30 H30B 109.5
Si2 C30 H30C 109.5
H30A C30 H30B 109.5
H30A C30 H30C 109.5
H30B C30 H30C 109.5
Si2 C29 H29A 109.5
Si2 C29 H29B 109.5
Si2 C29 H29C 109.5
H29A C29 H29B 109.5
H29A C29 H29C 109.5
H29B C29 H29C 109.5
Si1 C32 H32A 109.5
Si1 C32 H32B 109.5
Si1 C32 H32C 109.5
H32A C32 H32B 109.5
H32A C32 H32C 109.5
H32B C32 H32C 109.5
Si1 C31 H31A 109.5
Si1 C31 H31B 109.5
Si1 C31 H31C 109.5
H31A C31 H31B 109.5
H31A C31 H31C 109.5
H31B C31 H31C 109.5
Si1 C33 H33A 109.5
Si1 C33 H33B 109.5
Si1 C33 H33C 109.5
H33A C33 H33B 109.5
H33A C33 H33C 109.5
H33B C33 H33C 109.5
C13 C19 C20 122.14(15)
C18 C19 C13 117.58(15)
C18 C19 C20 120.24(16)
C19 C18 H18 119.0
C17 C18 C19 122.09(16)
C17 C18 H18 119.0
C18 C17 C16 118.56(15)
C18 C17 C2AA 120.00(16)
C16 C17 C2AA 121.41(16)
C14 C16 H16 119.0
C17 C16 C14 121.91(15)
C17 C16 H16 119.0
C14 C15 H15A 109.5
C14 C15 H15B 109.5
C14 C15 H15C 109.5
H15A C15 H15B 109.5
H15A C15 H15C 109.5
H15B C15 H15C 109.5
C17 C2AA H2AA 109.5
C17 C2AA H2AB 109.5
C17 C2AA H2AC 109.5
H2AA C2AA H2AB 109.5
H2AA C2AA H2AC 109.5
H2AB C2AA H2AC 109.5
C19 C20 H20A 109.5
C19 C20 H20B 109.5
C19 C20 H20C 109.5
H20A C20 H20B 109.5
H20A C20 H20C 109.5
H20B C20 H20C 109.5
C5 C8 H8A 109.5
C5 C8 H8B 109.5
C5 C8 H8C 109.5
H8A C8 H8B 109.5
H8A C8 H8C 109.5
H8B C8 H8C 109.5
C7 C10 H10 119.1
C11 C10 C7 121.81(15)
C11 C10 H10 119.1
C4 C11 C12 121.06(15)
C10 C11 C4 117.81(15)
C10 C11 C12 121.13(15)
C11 C12 H12A 109.5
C11 C12 H12B 109.5
C11 C12 H12C 109.5
H12A C12 H12B 109.5
H12A C12 H12C 109.5
H12B C12 H12C 109.5
C22 C1AA H1AA 109.5
C22 C1AA H1AB 109.5
C22 C1AA H1AC 109.5
H1AA C1AA H1AB 109.5
H1AA C1AA H1AC 109.5
H1AB C1AA H1AC 109.5
H1AD C1A H1AE 109.5
H1AD C1A H1AF 109.5
H1AE C1A H1AF 109.5
C1B C1A H1AD 109.5
C1B C1A H1AE 109.5
C1B C1A H1AF 109.5
C1C C1B C1A 121.1(7)
C1C C1B C1G 117.0(7)
C1G C1B C1A 121.8(6)
C1B C1C H1C 119.4
C1D C1C C1B 121.3(9)
C1D C1C H1C 119.4
C1C C1D H1D 119.5
C1E C1D C1C 120.9(8)
C1E C1D H1D 119.5
C1D C1E H1E 120.5
C1D C1E C1F 119.0(7)
C1F C1E H1E 120.5
C1E C1F H1F 119.5
C1E C1F C1G 121.1(7)
C1G C1F H1F 119.5
C1B C1G H1G 119.6
C1F C1G C1B 120.7(8)
C1F C1G H1G 119.6
H1HA C1H H1HB 109.5
H1HA C1H H1HC 109.5
H1HB C1H H1HC 109.5
C1I C1H H1HA 109.5
C1I C1H H1HB 109.5
C1I C1H H1HC 109.5
C1J C1I C1H 118.1(8)
C1N C1I C1H 123.8(8)
C1N C1I C1J 118.0(7)
C1I C1J H1J 119.2
C1K C1J C1I 121.6(9)
C1K C1J H1J 119.2
C1J C1K H1K 120.5
C1J C1K C1L 119.1(8)
C1L C1K H1K 120.5
C1K C1L H1L 120.0
C1M C1L C1K 120.0(6)
C1M C1L H1L 120.0
C1L C1M H1M 119.4
C1L C1M C1N 121.2(7)
C1N C1M H1M 119.4
C1I C1N C1M 120.0(7)
C1I C1N H1N 120.0
C1M C1N H1N 120.0
H1OA C1O H1OB 109.5
H1OA C1O H1OC 109.5
H1OB C1O H1OC 109.5
C1P C1O H1OA 109.5
C1P C1O H1OB 109.5
C1P C1O H1OC 109.5
C1Q C1P C1O 121.8(14)
C1Q C1P C1U 121.8(13)
C1U C1P C1O 116.3(14)
C1P C1Q H1Q 120.4
C1P C1Q C1R 119.2(13)
C1R C1Q H1Q 120.4
C1Q C1R H1R 120.3
C1S C1R C1Q 119.5(12)
C1S C1R H1R 120.3
C1R C1S H1S 119.9
C1T C1S C1R 120.2(13)
C1T C1S H1S 119.9
C1S C1T H1T 119.4
C1S C1T C1U 121.3(13)
C1U C1T H1T 119.4
C1P C1U H1U 121.0
C1T C1U C1P 118.0(13)
C1T C1U H1U 121.0

loop_
_geom_bond_atom_site_label_1
_geom_bond_atom_site_label_2
_geom_bond_distance
Mg1 C1 2.2382(18)
Mg1 C21 2.1533(16)
Mg1 N3 2.0080(14)
Si2 N3 1.7026(14)
Si2 C28 1.8765(19)
Si2 C30 1.883(2)
Si2 C29 1.8819(19)
Si1 N3 1.7069(15)
Si1 C32 1.875(2)
Si1 C31 1.8796(18)
Si1 C33 1.8794(19)
N2 C1 1.363(2)
N2 C3 1.381(2)
N2 C13 1.441(2)
C1 N1 1.363(2)
C4 N1 1.442(2)
C4 C5 1.395(2)
C4 C11 1.399(2)
C2 H2 0.9500
C2 C3 1.345(2)
C2 N1 1.381(2)
C3 H3 0.9500
C13 C14 1.396(2)
C13 C19 1.396(2)
C14 C16 1.393(2)
C14 C15 1.504(2)
C24 H24 0.9500
C24 C23 1.379(3)
C24 C25 1.376(3)
C23 H23 0.9500
C23 C22 1.403(2)
C22 C21 1.413(2)
C22 C1AA 1.511(2)
C21 C26 1.410(2)
C5 C6 1.392(2)
C5 C8 1.512(2)
C6 H6 0.9500
C6 C7 1.388(2)
C7 C9 1.507(2)
C7 C10 1.391(2)
C9 H9A 0.9800
C9 H9B 0.9800
C9 H9C 0.9800
C26 C27 1.511(3)
C26 C25 1.400(2)
C27 H27A 0.9800
C27 H27B 0.9800
C27 H27C 0.9800
C25 H25 0.9500
C28 H28A 0.9800
C28 H28B 0.9800
C28 H28C 0.9800
C30 H30A 0.9800
C30 H30B 0.9800
C30 H30C 0.9800
C29 H29A 0.9800
C29 H29B 0.9800
C29 H29C 0.9800
C32 H32A 0.9800
C32 H32B 0.9800
C32 H32C 0.9800
C31 H31A 0.9800
C31 H31B 0.9800
C31 H31C 0.9800
C33 H33A 0.9800
C33 H33B 0.9800
C33 H33C 0.9800
C19 C18 1.390(2)
C19 C20 1.506(2)
C18 H18 0.9500
C18 C17 1.384(2)
C17 C16 1.388(2)
C17 C2AA 1.512(2)
C16 H16 0.9500
C15 H15A 0.9800
C15 H15B 0.9800
C15 H15C 0.9800
C2AA H2AA 0.9800
C2AA H2AB 0.9800
C2AA H2AC 0.9800
C20 H20A 0.9800
C20 H20B 0.9800
C20 H20C 0.9800
C8 H8A 0.9800
C8 H8B 0.9800
C8 H8C 0.9800
C10 H10 0.9500
C10 C11 1.390(2)
C11 C12 1.506(2)
C12 H12A 0.9800
C12 H12B 0.9800
C12 H12C 0.9800
C1AA H1AA 0.9800
C1AA H1AB 0.9800
C1AA H1AC 0.9800
C1A H1AD 0.9800
C1A H1AE 0.9800
C1A H1AF 0.9800
C1A C1B 1.493(8)
C1B C1C 1.386(10)
C1B C1G 1.387(9)
C1C H1C 0.9500
C1C C1D 1.379(10)
C1D H1D 0.9500
C1D C1E 1.357(9)
C1E H1E 0.9500
C1E C1F 1.361(9)
C1F H1F 0.9500
C1F C1G 1.385(9)
C1G H1G 0.9500
C1H H1HA 0.9800
C1H H1HB 0.9800
C1H H1HC 0.9800
C1H C1I 1.491(8)
C1I C1J 1.404(11)
C1I C1N 1.394(9)
C1J H1J 0.9500
C1J C1K 1.383(10)
C1K H1K 0.9500
C1K C1L 1.397(8)
C1L H1L 0.9500
C1L C1M 1.364(8)
C1M H1M 0.9500
C1M C1N 1.395(8)
C1N H1N 0.9500
C1O H1OA 0.9800
C1O H1OB 0.9800
C1O H1OC 0.9800
C1O C1P 1.453(15)
C1P C1Q 1.373(14)
C1P C1U 1.379(13)
C1Q H1Q 0.9500
C1Q C1R 1.385(13)
C1R H1R 0.9500
C1R C1S 1.376(14)
C1S H1S 0.9500
C1S C1T 1.370(14)
C1T H1T 0.9500
C1T C1U 1.371(13)
C1U H1U 0.9500

loop_
_geom_torsion_atom_site_label_1
_geom_torsion_atom_site_label_2
_geom_torsion_atom_site_label_3
_geom_torsion_atom_site_label_4
_geom_torsion
Mg1 C1 N1 C4 -1.8(2)
Mg1 C1 N1 C2 -178.39(13)
Mg1 C21 C26 C27 0.6(2)
Mg1 C21 C26 C25 -176.33(14)
N2 C1 N1 C4 175.91(14)
N2 C1 N1 C2 -0.71(18)
N2 C13 C14 C16 176.26(15)
N2 C13 C14 C15 -2.7(2)
N2 C13 C19 C18 -176.90(16)
N2 C13 C19 C20 0.8(3)
C1 N2 C3 C2 -0.3(2)
C1 N2 C13 C14 84.9(2)
C1 N2 C13 C19 -99.10(19)
C4 C5 C6 C7 0.0(3)
C3 N2 C1 Mg1 178.51(12)
C3 N2 C1 N1 0.63(18)
C3 N2 C13 C14 -96.4(2)
C3 N2 C13 C19 79.6(2)
C3 C2 N1 C1 0.5(2)
C3 C2 N1 C4 -176.19(15)
C13 N2 C1 Mg1 -2.7(2)
C13 N2 C1 N1 179.40(14)
C13 N2 C3 C2 -179.16(15)
C13 C14 C16 C17 0.1(3)
C13 C19 C18 C17 1.1(3)
C14 C13 C19 C18 -1.1(3)
C14 C13 C19 C20 176.64(17)
C24 C23 C22 C21 1.1(3)
C24 C23 C22 C1AA -179.04(18)
C23 C24 C25 C26 -0.3(3)
C23 C22 C21 Mg1 174.66(13)
C23 C22 C21 C26 0.1(2)
C22 C21 C26 C27 175.57(16)
C22 C21 C26 C25 -1.3(3)
C21 C26 C25 C24 1.5(3)
N1 C4 C5 C6 -177.55(15)
N1 C4 C5 C8 0.4(2)
N1 C4 C11 C10 178.17(15)
N1 C4 C11 C12 -0.8(2)
N1 C2 C3 N2 -0.1(2)
C5 C4 N1 C1 -105.52(19)
C5 C4 N1 C2 70.8(2)
C5 C4 C11 C10 2.3(3)
C5 C4 C11 C12 -176.62(17)
C5 C6 C7 C9 -179.66(17)
C5 C6 C7 C10 1.0(3)
C6 C7 C10 C11 -0.3(3)
C7 C10 C11 C4 -1.3(3)
C7 C10 C11 C12 177.61(17)
C9 C7 C10 C11 -179.63(17)
C27 C26 C25 C24 -175.45(19)
C25 C24 C23 C22 -1.0(3)
C28 Si2 N3 Mg1 -25.39(14)
C28 Si2 N3 Si1 152.07(11)
C30 Si2 N3 Mg1 -144.31(10)
C30 Si2 N3 Si1 33.15(12)
C29 Si2 N3 Mg1 95.05(11)
C29 Si2 N3 Si1 -87.49(12)
C32 Si1 N3 Mg1 104.67(9)
C32 Si1 N3 Si2 -73.16(12)
C31 Si1 N3 Mg1 -132.48(10)
C31 Si1 N3 Si2 49.69(13)
C33 Si1 N3 Mg1 -12.43(10)
C33 Si1 N3 Si2 169.74(10)
C19 C13 C14 C16 0.5(3)
C19 C13 C14 C15 -178.48(17)
C19 C18 C17 C16 -0.6(3)
C19 C18 C17 C2AA 177.40(19)
C18 C17 C16 C14 0.0(3)
C15 C14 C16 C17 179.05(17)
C2AA C17 C16 C14 -178.01(18)
C20 C19 C18 C17 -176.63(19)
C8 C5 C6 C7 -178.02(16)
C11 C4 N1 C1 78.5(2)
C11 C4 N1 C2 -105.2(2)
C11 C4 C5 C6 -1.7(2)
C11 C4 C5 C8 176.31(16)
C1AA C22 C21 Mg1 -5.2(2)
C1AA C22 C21 C26 -179.80(16)
C1A C1B C1C C1D 179.0(11)
C1A C1B C1G C1F -179.0(9)
C1B C1C C1D C1E 0(2)
C1C C1B C1G C1F 1.0(17)
C1C C1D C1E C1F 0.9(14)
C1D C1E C1F C1G -1.0(13)
C1E C1F C1G C1B 0.0(17)
C1G C1B C1C C1D -1.0(19)
C1H C1I C1J C1K 178.6(10)
C1H C1I C1N C1M -179.6(6)
C1I C1J C1K C1L 2.5(18)
C1J C1I C1N C1M 1.2(11)
C1J C1K C1L C1M -1.8(12)
C1K C1L C1M C1N 1.0(10)
C1L C1M C1N C1I -0.7(10)
C1N C1I C1J C1K -2.2(17)
C1O C1P C1Q C1R 179.2(17)
C1O C1P C1U C1T -179.3(13)
C1P C1Q C1R C1S 0(3)
C1Q C1P C1U C1T 1(2)
C1Q C1R C1S C1T 2(3)
C1R C1S C1T C1U -2(3)
C1S C1T C1U C1P 1(2)
C1U C1P C1Q C1R -1(3)
